data_7006393
loop_
_publ_author_name
'Edwards, Peter G.'
'Malik, K. M. Abdul'
'Ooi, Li-ling'
'Price, Andrew J.'

_publ_section_title
;
 Iron complexes of facially capping triphosphorus macrocycles.
;
_journal_issue 3
_journal_name_full 'Dalton transactions (Cambridge, England : 2003)'
_journal_page_first 433
_journal_page_last 441
_journal_paper_doi 10.1039/b509627h
_journal_year 2006
_chemical_formula_moiety 'C25 H48 Fe P3, B F4'
_chemical_formula_sum 'C25 H48 B F4 Fe P3'
_chemical_formula_weight 584.20
_chemical_name_systematic
;
?
;
_space_group_IT_number 61
_symmetry_cell_setting orthorhombic
_symmetry_space_group_name_Hall '-P 2ac 2ab'
_symmetry_space_group_name_H-M 'P b c a'
_atom_sites_solution_hydrogens geom
_atom_sites_solution_primary direct
_atom_sites_solution_secondary difmap
_audit_creation_method SHELXL-97
_cell_angle_alpha 90.00
_cell_angle_beta 90.00
_cell_angle_gamma 90.00
_cell_formula_units_Z 8
_cell_length_a 15.3920(1)
_cell_length_b 13.1650(1)
_cell_length_c 27.211(3)
_cell_measurement_reflns_used 250
_cell_measurement_temperature 150(2)
_cell_measurement_theta_max 25.03
_cell_measurement_theta_min 2
_cell_volume 5513.9(6)
_computing_cell_refinement 'REFINE in MADNES'
_computing_data_collection 'MADNES (Enraf Nonius, 1989)'
_computing_data_reduction 'ABSMAD (Karaulov, 1991)'
_computing_molecular_graphics 'Ortep-3 for Windows (Farrugia, 1997)'
_computing_publication_material 'SHELXL-97 (Sheldrick, 1997)'
_computing_structure_refinement 'SHELXL-97 (Sheldrick, 1997)'
_computing_structure_solution 'SHELXS-97 (Sheldrick, 1990)'
_diffrn_ambient_temperature 150(2)
_diffrn_measured_fraction_theta_full 0.872
_diffrn_measured_fraction_theta_max 0.872
_diffrn_measurement_device_type 'Enraf Nonius FAST area detector'
_diffrn_radiation_monochromator graphite
_diffrn_radiation_source 'fine-focus sealed tube'
_diffrn_radiation_type MoK\a
_diffrn_radiation_wavelength 0.71069
_diffrn_reflns_av_R_equivalents 0.1618
_diffrn_reflns_av_sigmaI/netI 0.4550
_diffrn_reflns_limit_h_max 17
_diffrn_reflns_limit_h_min -16
_diffrn_reflns_limit_k_max 14
_diffrn_reflns_limit_k_min -11
_diffrn_reflns_limit_l_max 29
_diffrn_reflns_limit_l_min -29
_diffrn_reflns_number 17175
_diffrn_reflns_theta_full 25.03
_diffrn_reflns_theta_max 25.03
_diffrn_reflns_theta_min 3.62
_exptl_absorpt_coefficient_mu 0.762
_exptl_absorpt_correction_T_max 0.9629
_exptl_absorpt_correction_T_min 0.7504
_exptl_absorpt_correction_type none
_exptl_absorpt_process_details 'Walker & Stuart, 1983'
_exptl_crystal_colour orange
_exptl_crystal_density_diffrn 1.407
_exptl_crystal_density_method 'not measured'
_exptl_crystal_description plate-like
_exptl_crystal_F_000 2480
_exptl_crystal_size_max 0.40
_exptl_crystal_size_mid 0.15
_exptl_crystal_size_min 0.05
_refine_diff_density_max 0.647
_refine_diff_density_min -0.485
_refine_diff_density_rms 0.090
_refine_ls_extinction_method none
_refine_ls_goodness_of_fit_ref 1.006
_refine_ls_hydrogen_treatment mixed
_refine_ls_matrix_type full
_refine_ls_number_parameters 293
_refine_ls_number_reflns 4244
_refine_ls_number_restraints 57
_refine_ls_restrained_S_all 0.709
_refine_ls_R_factor_all 0.2166
_refine_ls_R_factor_gt 0.0712
_refine_ls_shift/su_max 0.001
_refine_ls_shift/su_mean 0.000
_refine_ls_structure_factor_coef Fsqd
_refine_ls_weighting_details 'calc w=1/[\s^2^(Fo^2^)+(0.0395P)^2^+0.0000P] where P=(Fo^2^+2Fc^2^)/3'
_refine_ls_weighting_scheme calc
_refine_ls_wR_factor_gt 0.1419
_refine_ls_wR_factor_ref 0.1668
_reflns_number_gt 1164
_reflns_number_total 4244
_reflns_threshold_expression >2sigma(I)
_cod_data_source_file b509627h.txt
_cod_data_source_block s92_3
_cod_depositor_comments
;
The following automatic conversions were performed:
'_symmetry_cell_setting' value 'Orthorhombic' changed to 'orthorhombic'
according to '/home/saulius/struct/CIF-dictionaries/cif_core.dic'
dictionary named 'cif_core.dic' version 2.4.1 from 2010-06-29.

Automatic conversion script
Id: cif_fix_enum 1527 2010-12-29 10:47:43Z saulius 
;
_cod_original_cell_volume 5513.9(8)
_cod_original_sg_symbol_H-M 'P bca'
_cod_database_code 7006393

loop_
_symmetry_equiv_pos_as_xyz
'x, y, z'
'-x+1/2, -y, z+1/2'
'-x, y+1/2, -z+1/2'
'x+1/2, -y+1/2, -z'
'-x, -y, -z'
'x-1/2, y, -z-1/2'
'x, -y-1/2, z-1/2'
'-x-1/2, y-1/2, z'

loop_
_atom_site_label
_atom_site_type_symbol
_atom_site_fract_x
_atom_site_fract_y
_atom_site_fract_z
_atom_site_U_iso_or_equiv
_atom_site_adp_type
_atom_site_occupancy
_atom_site_symmetry_multiplicity
_atom_site_calc_flag
_atom_site_refinement_flags
_atom_site_disorder_assembly
_atom_site_disorder_group
Fe1 Fe 0.02447(9) 0.27495(9) 0.39704(5) 0.0274(4) Uani 1 1 d . . .
P1 P -0.0374(2) 0.34134(17) 0.33100(11) 0.0338(8) Uani 1 1 d . . .
P2 P 0.14082(17) 0.2387(2) 0.35323(11) 0.0357(8) Uani 1 1 d . . .
P3 P -0.0289(2) 0.1227(2) 0.38033(11) 0.0557(11) Uani 1 1 d . . .
C1 C 0.0123(8) 0.4155(8) 0.4367(4) 0.036(3) Uani 1 1 d . . .
C2 C -0.0520(8) 0.3438(8) 0.4534(4) 0.036(3) Uani 1 1 d . . .
C3 C -0.0047(7) 0.2619(8) 0.4746(4) 0.039(3) Uani 1 1 d . . .
C4 C 0.0846(8) 0.2805(10) 0.4682(4) 0.048(3) Uani 1 1 d . . .
C5 C 0.0947(9) 0.3735(10) 0.4442(4) 0.053(4) Uani 1 1 d . . .
C6 C -0.0066(8) 0.5244(6) 0.4227(4) 0.075(5) Uani 1 1 d . . .
H6A H -0.0655 0.5292 0.4092 0.113 Uiso 1 1 calc R . .
H6B H 0.0354 0.5470 0.3980 0.113 Uiso 1 1 calc R . .
H6C H -0.0020 0.5676 0.4520 0.113 Uiso 1 1 calc R . .
C7 C -0.1453(7) 0.3647(7) 0.4604(4) 0.054(4) Uani 1 1 d . . .
H7A H -0.1614 0.3501 0.4946 0.081 Uiso 1 1 calc R . .
H7B H -0.1794 0.3215 0.4383 0.081 Uiso 1 1 calc R . .
H7C H -0.1571 0.4362 0.4531 0.081 Uiso 1 1 calc R . .
C8 C -0.0428(8) 0.1859(7) 0.5090(4) 0.067(4) Uani 1 1 d . . .
H8A H -0.0213 0.1180 0.5006 0.101 Uiso 1 1 calc R . .
H8B H -0.1063 0.1872 0.5063 0.101 Uiso 1 1 calc R . .
H8C H -0.0258 0.2026 0.5428 0.101 Uiso 1 1 calc R . .
C9 C 0.1509(9) 0.2173(8) 0.4936(5) 0.092(5) Uani 1 1 d U . .
H9A H 0.2076 0.2511 0.4918 0.138 Uiso 1 1 calc R . .
H9B H 0.1546 0.1507 0.4776 0.138 Uiso 1 1 calc R . .
H9C H 0.1344 0.2084 0.5281 0.138 Uiso 1 1 calc R . .
C10 C 0.1742(8) 0.4367(8) 0.4411(5) 0.083(4) Uani 1 1 d U . .
H10A H 0.2254 0.3941 0.4471 0.125 Uiso 1 1 calc R . .
H10B H 0.1716 0.4906 0.4659 0.125 Uiso 1 1 calc R . .
H10C H 0.1783 0.4670 0.4083 0.125 Uiso 1 1 calc R . .
C11 C 0.0277(7) 0.4344(6) 0.2968(3) 0.042(3) Uani 1 1 d . . .
H11A H 0.0040 0.4409 0.2632 0.051 Uiso 1 1 calc R . .
H11B H 0.0224 0.5015 0.3130 0.051 Uiso 1 1 calc R . .
C12 C 0.1165(11) 0.4081(10) 0.2938(6) 0.114(6) Uani 1 1 d U . .
H12A H 0.1301 0.4211 0.2588 0.136 Uiso 1 1 calc R . .
H12B H 0.1451 0.4641 0.3120 0.136 Uiso 1 1 calc R . .
C13 C 0.1667(11) 0.3295(11) 0.3041(6) 0.136(6) Uani 1 1 d U . .
H13A H 0.2251 0.3570 0.3115 0.164 Uiso 1 1 calc R . .
H13B H 0.1723 0.2896 0.2735 0.164 Uiso 1 1 calc R . .
C14 C 0.1429(10) 0.1272(9) 0.3157(5) 0.108(5) Uani 1 1 d U . .
H14A H 0.0975 0.1322 0.2901 0.129 Uiso 1 1 calc R . .
H14B H 0.2000 0.1218 0.2991 0.129 Uiso 1 1 calc R . .
C15 C 0.1277(10) 0.0349(10) 0.3461(6) 0.118(6) Uani 1 1 d U . .
H15A H 0.1150 -0.0204 0.3225 0.141 Uiso 1 1 calc R . .
H15B H 0.1846 0.0182 0.3611 0.141 Uiso 1 1 calc R . .
C16 C 0.0629(8) 0.0238(7) 0.3861(5) 0.073(4) Uani 1 1 d U . .
H16A H 0.0921 0.0321 0.4182 0.087 Uiso 1 1 calc R . .
H16B H 0.0376 -0.0453 0.3849 0.087 Uiso 1 1 calc R . .
C17 C -0.0728(7) 0.0876(7) 0.3190(4) 0.050(4) Uani 1 1 d . . .
H17A H -0.0236 0.0692 0.2973 0.060 Uiso 1 1 calc R . .
H17B H -0.1096 0.0263 0.3228 0.060 Uiso 1 1 calc R . .
C18 C -0.1251(7) 0.1680(7) 0.2941(4) 0.046(3) Uani 1 1 d . . .
H18A H -0.1713 0.1920 0.3167 0.055 Uiso 1 1 calc R . .
H18B H -0.1534 0.1392 0.2646 0.055 Uiso 1 1 calc R . .
C19 C -0.0681(7) 0.2573(6) 0.2792(4) 0.044(3) Uani 1 1 d . . .
H19A H -0.0993 0.2980 0.2542 0.053 Uiso 1 1 calc R . .
H19B H -0.0145 0.2308 0.2637 0.053 Uiso 1 1 calc R . .
C20 C -0.1403(7) 0.4081(7) 0.3401(4) 0.045(3) Uani 1 1 d . . .
H20A H -0.1835 0.3582 0.3521 0.055 Uiso 1 1 calc R . .
H20B H -0.1317 0.4586 0.3667 0.055 Uiso 1 1 calc R . .
C21 C -0.1799(7) 0.4636(7) 0.2958(4) 0.067(4) Uani 1 1 d . . .
H21A H -0.1342 0.5005 0.2782 0.100 Uiso 1 1 calc R . .
H21B H -0.2242 0.5116 0.3072 0.100 Uiso 1 1 calc R . .
H21C H -0.2067 0.4139 0.2736 0.100 Uiso 1 1 calc R . .
C22 C 0.2468(7) 0.2263(8) 0.3846(5) 0.071(4) Uani 1 1 d U . .
H22A H 0.2576 0.2899 0.4030 0.085 Uiso 1 1 calc R . .
H22B H 0.2418 0.1710 0.4091 0.085 Uiso 1 1 calc R . .
C23 C 0.3261(9) 0.2049(8) 0.3531(5) 0.093(5) Uani 1 1 d U . .
H23A H 0.3785 0.2098 0.3734 0.140 Uiso 1 1 calc R . .
H23B H 0.3291 0.2548 0.3265 0.140 Uiso 1 1 calc R . .
H23C H 0.3217 0.1365 0.3392 0.140 Uiso 1 1 calc R . .
C24 C -0.1053(14) 0.0324(14) 0.4181(8) 0.195(9) Uiso 1 1 d . . .
H24A H -0.1167 -0.0325 0.4010 0.234 Uiso 1 1 calc R . .
H24B H -0.0830 0.0191 0.4516 0.234 Uiso 1 1 calc R . .
C25 C -0.1740(13) 0.0936(13) 0.4182(7) 0.187(9) Uiso 1 1 d . . .
H25A H -0.1826 0.1216 0.3851 0.281 Uiso 1 1 calc R . .
H25B H -0.1645 0.1492 0.4415 0.281 Uiso 1 1 calc R . .
H25C H -0.2257 0.0551 0.4279 0.281 Uiso 1 1 calc R . .
B1 B 0.0986(12) 0.2496(10) 0.1517(7) 0.108(7) Uiso 1 1 d D . .
F1 F 0.0664(5) 0.1794(4) 0.1830(3) 0.081(2) Uiso 1 1 d D A .
F2A F 0.0366(11) 0.2724(10) 0.1187(5) 0.071(6) Uiso 0.488(17) 1 d P A 1
F3A F 0.1555(11) 0.1932(10) 0.1255(6) 0.096(8) Uiso 0.488(17) 1 d PD A 1
F4A F 0.1280(13) 0.3343(12) 0.1755(6) 0.096(7) Uiso 0.488(17) 1 d P A 1
F2B F 0.0453(13) 0.3257(11) 0.1658(7) 0.130(9) Uiso 0.512(17) 1 d PD A 2
F3B F 0.1761(17) 0.2736(15) 0.1644(8) 0.160(10) Uiso 0.512(17) 1 d P A 2
F4B F 0.086(2) 0.249(2) 0.1072(14) 0.256(15) Uiso 0.512(17) 1 d P A 2

loop_
_atom_site_aniso_label
_atom_site_aniso_U_11
_atom_site_aniso_U_22
_atom_site_aniso_U_33
_atom_site_aniso_U_23
_atom_site_aniso_U_13
_atom_site_aniso_U_12
Fe1 0.0273(8) 0.0370(8) 0.0180(8) -0.0033(7) -0.0025(10) 0.0007(8)
P1 0.035(2) 0.0347(15) 0.032(2) -0.0034(13) -0.0077(18) 0.0087(15)
P2 0.0288(17) 0.0432(17) 0.0350(18) 0.0035(13) 0.0043(18) 0.0031(16)
P3 0.066(3) 0.0644(19) 0.037(2) 0.0109(15) -0.010(2) -0.036(2)
C1 0.036(9) 0.051(8) 0.020(7) -0.011(5) 0.002(6) 0.009(6)
C2 0.025(8) 0.065(8) 0.017(7) -0.005(6) 0.004(6) 0.011(6)
C3 0.042(9) 0.056(7) 0.020(6) -0.010(5) 0.003(6) 0.015(6)
C4 0.038(9) 0.083(9) 0.024(7) -0.005(7) -0.007(7) 0.024(8)
C5 0.043(10) 0.072(9) 0.042(9) -0.029(7) 0.011(8) -0.010(8)
C6 0.133(15) 0.039(6) 0.053(9) -0.009(6) 0.019(9) 0.000(7)
C7 0.056(10) 0.067(8) 0.040(9) 0.004(6) 0.000(8) 0.017(7)
C8 0.115(13) 0.066(7) 0.021(7) 0.013(6) -0.010(8) -0.022(8)
C9 0.089(6) 0.106(6) 0.080(6) 0.006(5) -0.002(5) 0.006(5)
C10 0.083(6) 0.086(5) 0.080(6) -0.018(4) -0.002(5) -0.005(5)
C11 0.035(8) 0.065(7) 0.026(7) 0.011(5) -0.007(7) -0.003(7)
C12 0.114(6) 0.113(6) 0.114(6) 0.0010(10) 0.0008(10) 0.0003(10)
C13 0.136(6) 0.137(6) 0.136(6) 0.0010(10) 0.0005(10) 0.0004(10)
C14 0.102(7) 0.113(6) 0.108(7) -0.013(5) 0.005(5) 0.002(5)
C15 0.117(6) 0.117(6) 0.118(6) -0.0001(10) -0.0001(10) 0.0004(10)
C16 0.095(6) 0.051(5) 0.072(6) 0.010(4) -0.006(5) 0.002(4)
C17 0.054(9) 0.043(7) 0.052(9) -0.016(6) -0.008(7) -0.013(6)
C18 0.068(10) 0.035(7) 0.035(8) -0.012(6) -0.017(7) 0.004(7)
C19 0.065(9) 0.039(6) 0.027(7) -0.005(5) -0.012(6) 0.005(6)
C20 0.038(8) 0.044(7) 0.054(9) -0.005(6) -0.010(7) 0.011(6)
C21 0.045(9) 0.081(9) 0.074(11) -0.006(7) -0.024(8) 0.020(7)
C22 0.060(5) 0.077(5) 0.074(6) -0.002(4) 0.000(4) 0.006(4)
C23 0.086(6) 0.096(6) 0.098(6) 0.002(5) 0.002(5) 0.004(4)

loop_
_atom_type_symbol
_atom_type_description
_atom_type_scat_dispersion_real
_atom_type_scat_dispersion_imag
_atom_type_scat_source
C C 0.0033 0.0016 'International Tables Vol C Tables 4.2.6.8 and 6.1.1.4'
H H 0.0000 0.0000 'International Tables Vol C Tables 4.2.6.8 and 6.1.1.4'
B B 0.0013 0.0007 'International Tables Vol C Tables 4.2.6.8 and 6.1.1.4'
F F 0.0171 0.0103 'International Tables Vol C Tables 4.2.6.8 and 6.1.1.4'
P P 0.1023 0.0942 'International Tables Vol C Tables 4.2.6.8 and 6.1.1.4'
Fe Fe 0.3463 0.8444 'International Tables Vol C Tables 4.2.6.8 and 6.1.1.4'

loop_
_geom_angle_atom_site_label_1
_geom_angle_atom_site_label_2
_geom_angle_atom_site_label_3
_geom_angle
_geom_angle_site_symmetry_1
_geom_angle_site_symmetry_3
_geom_angle_publ_flag
C5 Fe1 C2 65.6(4) . . ?
C5 Fe1 C4 38.2(4) . . ?
C2 Fe1 C4 64.9(4) . . ?
C5 Fe1 C1 38.2(4) . . ?
C2 Fe1 C1 39.3(4) . . ?
C4 Fe1 C1 63.6(4) . . ?
C5 Fe1 C3 64.2(4) . . ?
C2 Fe1 C3 38.7(3) . . ?
C4 Fe1 C3 38.1(4) . . ?
C1 Fe1 C3 63.9(4) . . ?
C5 Fe1 P2 92.6(3) . . ?
C2 Fe1 P2 158.2(3) . . ?
C4 Fe1 P2 98.3(3) . . ?
C1 Fe1 P2 121.9(3) . . ?
C3 Fe1 P2 132.8(3) . . ?
C5 Fe1 P3 150.1(4) . . ?
C2 Fe1 P3 109.1(3) . . ?
C4 Fe1 P3 112.1(4) . . ?
C1 Fe1 P3 148.2(3) . . ?
C3 Fe1 P3 92.9(3) . . ?
P2 Fe1 P3 89.67(12) . . ?
C5 Fe1 P1 118.0(4) . . ?
C2 Fe1 P1 100.2(3) . . ?
C4 Fe1 P1 154.7(4) . . ?
C1 Fe1 P1 91.7(3) . . ?
C3 Fe1 P1 137.2(3) . . ?
P2 Fe1 P1 89.78(12) . . ?
P3 Fe1 P1 91.78(11) . . ?
C20 P1 C11 102.7(5) . . ?
C20 P1 C19 99.8(5) . . ?
C11 P1 C19 98.8(5) . . ?
C20 P1 Fe1 116.9(4) . . ?
C11 P1 Fe1 116.1(4) . . ?
C19 P1 Fe1 119.4(3) . . ?
C14 P2 C13 96.6(7) . . ?
C14 P2 C22 100.1(6) . . ?
C13 P2 C22 101.7(7) . . ?
C14 P2 Fe1 120.1(5) . . ?
C13 P2 Fe1 115.4(5) . . ?
C22 P2 Fe1 119.1(4) . . ?
C17 P3 C16 99.9(5) . . ?
C17 P3 C24 95.8(7) . . ?
C16 P3 C24 89.2(7) . . ?
C17 P3 Fe1 123.0(3) . . ?
C16 P3 Fe1 108.9(4) . . ?
C24 P3 Fe1 131.5(6) . . ?
C5 C1 C2 108.5(9) . . ?
C5 C1 C6 125.9(12) . . ?
C2 C1 C6 124.6(11) . . ?
C5 C1 Fe1 69.8(6) . . ?
C2 C1 Fe1 69.8(6) . . ?
C6 C1 Fe1 135.0(7) . . ?
C3 C2 C1 105.8(10) . . ?
C3 C2 C7 125.8(10) . . ?
C1 C2 C7 126.0(10) . . ?
C3 C2 Fe1 71.8(6) . . ?
C1 C2 Fe1 70.9(6) . . ?
C7 C2 Fe1 135.2(8) . . ?
C4 C3 C2 108.5(10) . . ?
C4 C3 C8 125.3(11) . . ?
C2 C3 C8 124.3(10) . . ?
C4 C3 Fe1 70.3(6) . . ?
C2 C3 Fe1 69.5(6) . . ?
C8 C3 Fe1 138.4(7) . . ?
C5 C4 C3 108.6(11) . . ?
C5 C4 C9 129.1(13) . . ?
C3 C4 C9 121.1(12) . . ?
C5 C4 Fe1 69.9(7) . . ?
C3 C4 Fe1 71.6(7) . . ?
C9 C4 Fe1 134.1(8) . . ?
C4 C5 C1 108.3(11) . . ?
C4 C5 C10 127.6(13) . . ?
C1 C5 C10 121.2(12) . . ?
C4 C5 Fe1 71.9(7) . . ?
C1 C5 Fe1 72.0(7) . . ?
C10 C5 Fe1 136.8(9) . . ?
C1 C6 H6A 109.5 . . ?
C1 C6 H6B 109.5 . . ?
H6A C6 H6B 109.5 . . ?
C1 C6 H6C 109.5 . . ?
H6A C6 H6C 109.5 . . ?
H6B C6 H6C 109.5 . . ?
C2 C7 H7A 109.5 . . ?
C2 C7 H7B 109.5 . . ?
H7A C7 H7B 109.5 . . ?
C2 C7 H7C 109.5 . . ?
H7A C7 H7C 109.5 . . ?
H7B C7 H7C 109.5 . . ?
C3 C8 H8A 109.5 . . ?
C3 C8 H8B 109.5 . . ?
H8A C8 H8B 109.5 . . ?
C3 C8 H8C 109.5 . . ?
H8A C8 H8C 109.5 . . ?
H8B C8 H8C 109.5 . . ?
C4 C9 H9A 109.5 . . ?
C4 C9 H9B 109.5 . . ?
H9A C9 H9B 109.5 . . ?
C4 C9 H9C 109.5 . . ?
H9A C9 H9C 109.5 . . ?
H9B C9 H9C 109.5 . . ?
C5 C10 H10A 109.5 . . ?
C5 C10 H10B 109.5 . . ?
H10A C10 H10B 109.5 . . ?
C5 C10 H10C 109.5 . . ?
H10A C10 H10C 109.5 . . ?
H10B C10 H10C 109.5 . . ?
C12 C11 P1 113.2(8) . . ?
C12 C11 H11A 108.9 . . ?
P1 C11 H11A 108.9 . . ?
C12 C11 H11B 108.9 . . ?
P1 C11 H11B 108.9 . . ?
H11A C11 H11B 107.7 . . ?
C13 C12 C11 138.1(15) . . ?
C13 C12 H12A 102.6 . . ?
C11 C12 H12A 102.6 . . ?
C13 C12 H12B 102.6 . . ?
C11 C12 H12B 102.6 . . ?
H12A C12 H12B 104.9 . . ?
C12 C13 P2 122.6(14) . . ?
C12 C13 H13A 106.7 . . ?
P2 C13 H13A 106.7 . . ?
C12 C13 H13B 106.7 . . ?
P2 C13 H13B 106.7 . . ?
H13A C13 H13B 106.6 . . ?
C15 C14 P2 110.5(10) . . ?
C15 C14 H14A 109.5 . . ?
P2 C14 H14A 109.5 . . ?
C15 C14 H14B 109.5 . . ?
P2 C14 H14B 109.5 . . ?
H14A C14 H14B 108.1 . . ?
C16 C15 C14 126.4(12) . . ?
C16 C15 H15A 105.7 . . ?
C14 C15 H15A 105.7 . . ?
C16 C15 H15B 105.7 . . ?
C14 C15 H15B 105.7 . . ?
H15A C15 H15B 106.2 . . ?
C15 C16 P3 111.5(9) . . ?
C15 C16 H16A 109.3 . . ?
P3 C16 H16A 109.3 . . ?
C15 C16 H16B 109.3 . . ?
P3 C16 H16B 109.3 . . ?
H16A C16 H16B 108.0 . . ?
C18 C17 P3 115.2(7) . . ?
C18 C17 H17A 108.5 . . ?
P3 C17 H17A 108.5 . . ?
C18 C17 H17B 108.5 . . ?
P3 C17 H17B 108.5 . . ?
H17A C17 H17B 107.5 . . ?
C17 C18 C19 111.0(9) . . ?
C17 C18 H18A 109.4 . . ?
C19 C18 H18A 109.4 . . ?
C17 C18 H18B 109.4 . . ?
C19 C18 H18B 109.4 . . ?
H18A C18 H18B 108.0 . . ?
C18 C19 P1 113.9(7) . . ?
C18 C19 H19A 108.8 . . ?
P1 C19 H19A 108.8 . . ?
C18 C19 H19B 108.8 . . ?
P1 C19 H19B 108.8 . . ?
H19A C19 H19B 107.7 . . ?
C21 C20 P1 117.8(8) . . ?
C21 C20 H20A 107.9 . . ?
P1 C20 H20A 107.9 . . ?
C21 C20 H20B 107.9 . . ?
P1 C20 H20B 107.9 . . ?
H20A C20 H20B 107.2 . . ?
C20 C21 H21A 109.5 . . ?
C20 C21 H21B 109.5 . . ?
H21A C21 H21B 109.5 . . ?
C20 C21 H21C 109.5 . . ?
H21A C21 H21C 109.5 . . ?
H21B C21 H21C 109.5 . . ?
C23 C22 P2 117.7(10) . . ?
C23 C22 H22A 107.9 . . ?
P2 C22 H22A 107.9 . . ?
C23 C22 H22B 107.9 . . ?
P2 C22 H22B 107.9 . . ?
H22A C22 H22B 107.2 . . ?
C22 C23 H23A 109.5 . . ?
C22 C23 H23B 109.5 . . ?
H23A C23 H23B 109.5 . . ?
C22 C23 H23C 109.5 . . ?
H23A C23 H23C 109.5 . . ?
H23B C23 H23C 109.5 . . ?
C25 C24 P3 96.3(14) . . ?
C25 C24 H24A 112.5 . . ?
P3 C24 H24A 112.5 . . ?
C25 C24 H24B 112.5 . . ?
P3 C24 H24B 112.5 . . ?
H24A C24 H24B 110.0 . . ?
C24 C25 H25A 109.5 . . ?
C24 C25 H25B 109.5 . . ?
H25A C25 H25B 109.5 . . ?
C24 C25 H25C 109.5 . . ?
H25A C25 H25C 109.5 . . ?
H25B C25 H25C 109.5 . . ?
F4B B1 F3B 114.6(19) . . ?
F4B B1 F2A 39.6(18) . . ?
F3B B1 F2A 141.9(12) . . ?
F4B B1 F1 124(2) . . ?
F3B B1 F1 109.8(17) . . ?
F2A B1 F1 108.3(15) . . ?
F4B B1 F3A 65.1(17) . . ?
F3B B1 F3A 71.0(13) . . ?
F2A B1 F3A 103.4(18) . . ?
F1 B1 F3A 101.2(11) . . ?
F4B B1 F2B 101(2) . . ?
F3B B1 F2B 108(2) . . ?
F2A B1 F2B 66.1(13) . . ?
F1 B1 F2B 96.0(10) . . ?
F3A B1 F2B 162.1(13) . . ?
F4B B1 F4A 121.7(16) . . ?
F3B B1 F4A 50.4(13) . . ?
F2A B1 F4A 111.7(13) . . ?
F1 B1 F4A 112.4(16) . . ?
F3A B1 F4A 118.9(17) . . ?
F2B B1 F4A 57.3(12) . . ?

loop_
_geom_bond_atom_site_label_1
_geom_bond_atom_site_label_2
_geom_bond_distance
_geom_bond_site_symmetry_2
_geom_bond_publ_flag
Fe1 C5 2.121(11) . ?
Fe1 C2 2.135(10) . ?
Fe1 C4 2.147(11) . ?
Fe1 C1 2.150(10) . ?
Fe1 C3 2.165(10) . ?
Fe1 P2 2.204(3) . ?
Fe1 P3 2.213(3) . ?
Fe1 P1 2.214(3) . ?
P1 C20 1.828(10) . ?
P1 C11 1.836(9) . ?
P1 C19 1.853(9) . ?
P2 C14 1.788(11) . ?
P2 C13 1.836(15) . ?
P2 C22 1.849(12) . ?
P3 C17 1.860(10) . ?
P3 C16 1.928(11) . ?
P3 C24 1.963(19) . ?
C1 C5 1.398(14) . ?
C1 C2 1.441(13) . ?
C1 C6 1.512(11) . ?
C2 C3 1.424(12) . ?
C2 C7 1.474(13) . ?
C3 C4 1.407(14) . ?
C3 C8 1.490(12) . ?
C4 C5 1.396(14) . ?
C4 C9 1.487(14) . ?
C5 C10 1.483(14) . ?
C6 H6A 0.9800 . ?
C6 H6B 0.9800 . ?
C6 H6C 0.9800 . ?
C7 H7A 0.9800 . ?
C7 H7B 0.9800 . ?
C7 H7C 0.9800 . ?
C8 H8A 0.9800 . ?
C8 H8B 0.9800 . ?
C8 H8C 0.9800 . ?
C9 H9A 0.9800 . ?
C9 H9B 0.9800 . ?
C9 H9C 0.9800 . ?
C10 H10A 0.9800 . ?
C10 H10B 0.9800 . ?
C10 H10C 0.9800 . ?
C11 C12 1.413(16) . ?
C11 H11A 0.9900 . ?
C11 H11B 0.9900 . ?
C12 C13 1.322(16) . ?
C12 H12A 0.9900 . ?
C12 H12B 0.9900 . ?
C13 H13A 0.9900 . ?
C13 H13B 0.9900 . ?
C14 C15 1.488(14) . ?
C14 H14A 0.9900 . ?
C14 H14B 0.9900 . ?
C15 C16 1.484(16) . ?
C15 H15A 0.9900 . ?
C15 H15B 0.9900 . ?
C16 H16A 0.9900 . ?
C16 H16B 0.9900 . ?
C17 C18 1.492(12) . ?
C17 H17A 0.9900 . ?
C17 H17B 0.9900 . ?
C18 C19 1.522(11) . ?
C18 H18A 0.9900 . ?
C18 H18B 0.9900 . ?
C19 H19A 0.9900 . ?
C19 H19B 0.9900 . ?
C20 C21 1.536(12) . ?
C20 H20A 0.9900 . ?
C20 H20B 0.9900 . ?
C21 H21A 0.9800 . ?
C21 H21B 0.9800 . ?
C21 H21C 0.9800 . ?
C22 C23 1.517(14) . ?
C22 H22A 0.9900 . ?
C22 H22B 0.9900 . ?
C23 H23A 0.9800 . ?
C23 H23B 0.9800 . ?
C23 H23C 0.9800 . ?
C24 C25 1.33(2) . ?
C24 H24A 0.9900 . ?
C24 H24B 0.9900 . ?
C25 H25A 0.9800 . ?
C25 H25B 0.9800 . ?
C25 H25C 0.9800 . ?
B1 F4B 1.22(4) . ?
B1 F3B 1.28(3) . ?
B1 F2A 1.34(2) . ?
B1 F1 1.3502(10) . ?
B1 F3A 1.3506(10) . ?
B1 F2B 1.3507(10) . ?
B1 F4A 1.37(3) . ?

loop_
_geom_torsion_atom_site_label_1
_geom_torsion_atom_site_label_2
_geom_torsion_atom_site_label_3
_geom_torsion_atom_site_label_4
_geom_torsion
_geom_torsion_site_symmetry_1
_geom_torsion_site_symmetry_2
_geom_torsion_site_symmetry_3
_geom_torsion_site_symmetry_4
_geom_torsion_publ_flag
C5 Fe1 P1 C20 -79.2(5) . . . . ?
C2 Fe1 P1 C20 -11.5(5) . . . . ?
C4 Fe1 P1 C20 -62.7(9) . . . . ?
C1 Fe1 P1 C20 -50.2(5) . . . . ?
C3 Fe1 P1 C20 2.0(6) . . . . ?
P2 Fe1 P1 C20 -172.1(4) . . . . ?
P3 Fe1 P1 C20 98.3(4) . . . . ?
C5 Fe1 P1 C11 42.4(5) . . . . ?
C2 Fe1 P1 C11 110.0(5) . . . . ?
C4 Fe1 P1 C11 58.8(9) . . . . ?
C1 Fe1 P1 C11 71.4(5) . . . . ?
C3 Fe1 P1 C11 123.6(5) . . . . ?
P2 Fe1 P1 C11 -50.5(4) . . . . ?
P3 Fe1 P1 C11 -140.2(4) . . . . ?
C5 Fe1 P1 C19 160.5(6) . . . . ?
C2 Fe1 P1 C19 -131.8(5) . . . . ?
C4 Fe1 P1 C19 177.0(9) . . . . ?
C1 Fe1 P1 C19 -170.5(5) . . . . ?
C3 Fe1 P1 C19 -118.3(6) . . . . ?
P2 Fe1 P1 C19 67.6(4) . . . . ?
P3 Fe1 P1 C19 -22.0(4) . . . . ?
C5 Fe1 P2 C14 160.6(7) . . . . ?
C2 Fe1 P2 C14 160.6(10) . . . . ?
C4 Fe1 P2 C14 122.7(7) . . . . ?
C1 Fe1 P2 C14 -173.3(6) . . . . ?
C3 Fe1 P2 C14 104.1(7) . . . . ?
P3 Fe1 P2 C14 10.4(6) . . . . ?
P1 Fe1 P2 C14 -81.4(6) . . . . ?
C5 Fe1 P2 C13 -84.4(7) . . . . ?
C2 Fe1 P2 C13 -84.4(10) . . . . ?
C4 Fe1 P2 C13 -122.4(7) . . . . ?
C1 Fe1 P2 C13 -58.3(7) . . . . ?
C3 Fe1 P2 C13 -140.9(7) . . . . ?
P3 Fe1 P2 C13 125.4(6) . . . . ?
P1 Fe1 P2 C13 33.6(6) . . . . ?
C5 Fe1 P2 C22 36.9(6) . . . . ?
C2 Fe1 P2 C22 36.9(10) . . . . ?
C4 Fe1 P2 C22 -1.0(6) . . . . ?
C1 Fe1 P2 C22 63.0(5) . . . . ?
C3 Fe1 P2 C22 -19.6(6) . . . . ?
P3 Fe1 P2 C22 -113.3(4) . . . . ?
P1 Fe1 P2 C22 154.9(4) . . . . ?
C5 Fe1 P3 C17 -168.0(8) . . . . ?
C2 Fe1 P3 C17 117.9(6) . . . . ?
C4 Fe1 P3 C17 -172.2(6) . . . . ?
C1 Fe1 P3 C17 112.7(7) . . . . ?
C3 Fe1 P3 C17 153.9(5) . . . . ?
P2 Fe1 P3 C17 -73.3(5) . . . . ?
P1 Fe1 P3 C17 16.5(5) . . . . ?
C5 Fe1 P3 C16 -52.1(8) . . . . ?
C2 Fe1 P3 C16 -126.1(5) . . . . ?
C4 Fe1 P3 C16 -56.2(5) . . . . ?
C1 Fe1 P3 C16 -131.4(7) . . . . ?
C3 Fe1 P3 C16 -90.1(5) . . . . ?
P2 Fe1 P3 C16 42.7(4) . . . . ?
P1 Fe1 P3 C16 132.4(4) . . . . ?
C5 Fe1 P3 C24 54.4(12) . . . . ?
C2 Fe1 P3 C24 -19.6(10) . . . . ?
C4 Fe1 P3 C24 50.3(10) . . . . ?
C1 Fe1 P3 C24 -24.9(11) . . . . ?
C3 Fe1 P3 C24 16.4(9) . . . . ?
P2 Fe1 P3 C24 149.2(9) . . . . ?
P1 Fe1 P3 C24 -121.1(9) . . . . ?
C2 Fe1 C1 C5 119.8(9) . . . . ?
C4 Fe1 C1 C5 37.9(7) . . . . ?
C3 Fe1 C1 C5 80.6(7) . . . . ?
P2 Fe1 C1 C5 -45.3(8) . . . . ?
P3 Fe1 C1 C5 127.7(8) . . . . ?
P1 Fe1 C1 C5 -136.1(7) . . . . ?
C5 Fe1 C1 C2 -119.8(9) . . . . ?
C4 Fe1 C1 C2 -81.9(7) . . . . ?
C3 Fe1 C1 C2 -39.2(6) . . . . ?
P2 Fe1 C1 C2 -165.1(5) . . . . ?
P3 Fe1 C1 C2 7.9(10) . . . . ?
P1 Fe1 C1 C2 104.1(6) . . . . ?
C5 Fe1 C1 C6 121.1(16) . . . . ?
C2 Fe1 C1 C6 -119.1(15) . . . . ?
C4 Fe1 C1 C6 159.0(14) . . . . ?
C3 Fe1 C1 C6 -158.3(14) . . . . ?
P2 Fe1 C1 C6 75.8(13) . . . . ?
P3 Fe1 C1 C6 -111.2(11) . . . . ?
P1 Fe1 C1 C6 -15.0(12) . . . . ?
C5 C1 C2 C3 4.6(11) . . . . ?
C6 C1 C2 C3 -164.8(9) . . . . ?
Fe1 C1 C2 C3 63.8(7) . . . . ?
C5 C1 C2 C7 168.2(10) . . . . ?
C6 C1 C2 C7 -1.3(17) . . . . ?
Fe1 C1 C2 C7 -132.6(11) . . . . ?
C5 C1 C2 Fe1 -59.2(7) . . . . ?
C6 C1 C2 Fe1 131.4(10) . . . . ?
C5 Fe1 C2 C3 -78.5(7) . . . . ?
C4 Fe1 C2 C3 -36.3(6) . . . . ?
C1 Fe1 C2 C3 -114.7(9) . . . . ?
P2 Fe1 C2 C3 -78.5(11) . . . . ?
P3 Fe1 C2 C3 69.7(7) . . . . ?
P1 Fe1 C2 C3 165.3(6) . . . . ?
C5 Fe1 C2 C1 36.1(6) . . . . ?
C4 Fe1 C2 C1 78.3(7) . . . . ?
C3 Fe1 C2 C1 114.7(9) . . . . ?
P2 Fe1 C2 C1 36.1(12) . . . . ?
P3 Fe1 C2 C1 -175.6(6) . . . . ?
P1 Fe1 C2 C1 -80.1(6) . . . . ?
C5 Fe1 C2 C7 158.5(13) . . . . ?
C4 Fe1 C2 C7 -159.3(13) . . . . ?
C1 Fe1 C2 C7 122.4(14) . . . . ?
C3 Fe1 C2 C7 -123.0(14) . . . . ?
P2 Fe1 C2 C7 158.5(7) . . . . ?
P3 Fe1 C2 C7 -53.2(11) . . . . ?
P1 Fe1 C2 C7 42.3(11) . . . . ?
C1 C2 C3 C4 -3.5(11) . . . . ?
C7 C2 C3 C4 -167.1(10) . . . . ?
Fe1 C2 C3 C4 59.7(8) . . . . ?
C1 C2 C3 C8 161.4(9) . . . . ?
C7 C2 C3 C8 -2.1(16) . . . . ?
Fe1 C2 C3 C8 -135.3(9) . . . . ?
C1 C2 C3 Fe1 -63.2(7) . . . . ?
C7 C2 C3 Fe1 133.2(11) . . . . ?
C5 Fe1 C3 C4 -37.0(6) . . . . ?
C2 Fe1 C3 C4 -119.6(10) . . . . ?
C1 Fe1 C3 C4 -79.7(7) . . . . ?
P2 Fe1 C3 C4 30.7(8) . . . . ?
P3 Fe1 C3 C4 123.0(7) . . . . ?
P1 Fe1 C3 C4 -141.2(6) . . . . ?
C5 Fe1 C3 C2 82.5(7) . . . . ?
C4 Fe1 C3 C2 119.6(10) . . . . ?
C1 Fe1 C3 C2 39.8(6) . . . . ?
P2 Fe1 C3 C2 150.3(6) . . . . ?
P3 Fe1 C3 C2 -117.4(6) . . . . ?
P1 Fe1 C3 C2 -21.6(8) . . . . ?
C5 Fe1 C3 C8 -158.5(14) . . . . ?
C2 Fe1 C3 C8 119.0(15) . . . . ?
C4 Fe1 C3 C8 -121.5(16) . . . . ?
C1 Fe1 C3 C8 158.8(14) . . . . ?
P2 Fe1 C3 C8 -90.7(13) . . . . ?
P3 Fe1 C3 C8 1.5(12) . . . . ?
P1 Fe1 C3 C8 97.3(12) . . . . ?
C2 C3 C4 C5 1.2(13) . . . . ?
C8 C3 C4 C5 -163.6(9) . . . . ?
Fe1 C3 C4 C5 60.4(8) . . . . ?
C2 C3 C4 C9 169.8(10) . . . . ?
C8 C3 C4 C9 5.0(17) . . . . ?
Fe1 C3 C4 C9 -131.0(11) . . . . ?
C2 C3 C4 Fe1 -59.2(7) . . . . ?
C8 C3 C4 Fe1 136.0(10) . . . . ?
C2 Fe1 C4 C5 -81.8(7) . . . . ?
C1 Fe1 C4 C5 -38.0(7) . . . . ?
C3 Fe1 C4 C5 -118.7(10) . . . . ?
P2 Fe1 C4 C5 83.6(7) . . . . ?
P3 Fe1 C4 C5 176.7(6) . . . . ?
P1 Fe1 C4 C5 -23.9(13) . . . . ?
C5 Fe1 C4 C3 118.7(10) . . . . ?
C2 Fe1 C4 C3 36.9(6) . . . . ?
C1 Fe1 C4 C3 80.7(7) . . . . ?
P2 Fe1 C4 C3 -157.7(6) . . . . ?
P3 Fe1 C4 C3 -64.7(7) . . . . ?
P1 Fe1 C4 C3 94.8(10) . . . . ?
C5 Fe1 C4 C9 -125.5(17) . . . . ?
C2 Fe1 C4 C9 152.7(15) . . . . ?
C1 Fe1 C4 C9 -163.5(15) . . . . ?
C3 Fe1 C4 C9 115.8(16) . . . . ?
P2 Fe1 C4 C9 -41.9(13) . . . . ?
P3 Fe1 C4 C9 51.2(14) . . . . ?
P1 Fe1 C4 C9 -149.4(9) . . . . ?
C3 C4 C5 C1 1.8(13) . . . . ?
C9 C4 C5 C1 -165.7(11) . . . . ?
Fe1 C4 C5 C1 63.3(8) . . . . ?
C3 C4 C5 C10 162.7(11) . . . . ?
C9 C4 C5 C10 -5(2) . . . . ?
Fe1 C4 C5 C10 -135.8(12) . . . . ?
C3 C4 C5 Fe1 -61.5(8) . . . . ?
C9 C4 C5 Fe1 131.1(12) . . . . ?
C2 C1 C5 C4 -4.0(12) . . . . ?
C6 C1 C5 C4 165.2(9) . . . . ?
Fe1 C1 C5 C4 -63.2(8) . . . . ?
C2 C1 C5 C10 -166.4(11) . . . . ?
C6 C1 C5 C10 2.9(17) . . . . ?
Fe1 C1 C5 C10 134.4(12) . . . . ?
C2 C1 C5 Fe1 59.2(7) . . . . ?
C6 C1 C5 Fe1 -131.6(10) . . . . ?
C2 Fe1 C5 C4 79.8(7) . . . . ?
C1 Fe1 C5 C4 117.0(10) . . . . ?
C3 Fe1 C5 C4 37.0(7) . . . . ?
P2 Fe1 C5 C4 -100.2(7) . . . . ?
P3 Fe1 C5 C4 -6.2(12) . . . . ?
P1 Fe1 C5 C4 168.7(6) . . . . ?
C2 Fe1 C5 C1 -37.1(6) . . . . ?
C4 Fe1 C5 C1 -117.0(10) . . . . ?
C3 Fe1 C5 C1 -80.0(7) . . . . ?
P2 Fe1 C5 C1 142.9(7) . . . . ?
P3 Fe1 C5 C1 -123.2(8) . . . . ?
P1 Fe1 C5 C1 51.7(8) . . . . ?
C2 Fe1 C5 C10 -153.9(16) . . . . ?
C4 Fe1 C5 C10 126.3(18) . . . . ?
C1 Fe1 C5 C10 -116.8(18) . . . . ?
C3 Fe1 C5 C10 163.2(16) . . . . ?
P2 Fe1 C5 C10 26.1(15) . . . . ?
P3 Fe1 C5 C10 120.0(13) . . . . ?
P1 Fe1 C5 C10 -65.1(15) . . . . ?
C20 P1 C11 C12 168.1(10) . . . . ?
C19 P1 C11 C12 -89.7(10) . . . . ?
Fe1 P1 C11 C12 39.3(10) . . . . ?
P1 C11 C12 C13 9(3) . . . . ?
C11 C12 C13 P2 -29(3) . . . . ?
C14 P2 C13 C12 124.2(16) . . . . ?
C22 P2 C13 C12 -134.0(15) . . . . ?
Fe1 P2 C13 C12 -3.7(17) . . . . ?
C13 P2 C14 C15 177.3(12) . . . . ?
C22 P2 C14 C15 74.2(12) . . . . ?
Fe1 P2 C14 C15 -58.2(13) . . . . ?
P2 C14 C15 C16 42(2) . . . . ?
C14 C15 C16 P3 21(2) . . . . ?
C17 P3 C16 C15 60.4(11) . . . . ?
C24 P3 C16 C15 156.2(11) . . . . ?
Fe1 P3 C16 C15 -69.6(10) . . . . ?
C16 P3 C17 C18 -160.2(8) . . . . ?
C24 P3 C17 C18 109.5(10) . . . . ?
Fe1 P3 C17 C18 -39.9(10) . . . . ?
P3 C17 C18 C19 68.1(10) . . . . ?
C17 C18 C19 P1 -76.2(9) . . . . ?
C20 P1 C19 C18 -75.0(8) . . . . ?
C11 P1 C19 C18 -179.7(8) . . . . ?
Fe1 P1 C19 C18 53.6(8) . . . . ?
C11 P1 C20 C21 45.9(9) . . . . ?
C19 P1 C20 C21 -55.5(8) . . . . ?
Fe1 P1 C20 C21 174.2(6) . . . . ?
C14 P2 C22 C23 49.1(10) . . . . ?
C13 P2 C22 C23 -49.9(10) . . . . ?
Fe1 P2 C22 C23 -177.9(7) . . . . ?
C17 P3 C24 C25 -81.3(14) . . . . ?
C16 P3 C24 C25 178.8(14) . . . . ?
Fe1 P3 C24 C25 64.0(17) . . . . ?
